data_1520260
loop_
_publ_author_name
'Huth, Susanne L.'
'Threlfall, Terry L.'
'Hursthouse, Michael B.'
'Coles, Simon J.'

_publ_section_title
;
 N-(4-methylphenyl)acetamide
;
_journal_name_full 'Crystal Structure Report Archive'
_journal_page_first 544
_journal_year 2008
_chemical_formula_moiety 'C9 H11 N O'
_chemical_formula_sum 'C9 H11 N O'
_chemical_formula_weight 149.19
_chemical_name_systematic
;
 N-(4-methylphenyl)acetamide
;
_space_group_IT_number 14
_symmetry_cell_setting monoclinic
_symmetry_space_group_name_Hall '-P 2ybc'
_symmetry_space_group_name_H-M 'P 1 21/c 1'
_atom_sites_solution_hydrogens geom
_atom_sites_solution_primary direct
_atom_sites_solution_secondary difmap
_cell_angle_alpha 90.00
_cell_angle_beta 106.515(5)
_cell_angle_gamma 90.00
_cell_formula_units_Z 4
_cell_length_a 11.6779(9)
_cell_length_b 9.4902(7)
_cell_length_c 7.4186(6)
_cell_measurement_reflns_used 16689
_cell_measurement_temperature 120(2)
_cell_measurement_theta_max 27.48
_cell_measurement_theta_min 2.91
_cell_volume 788.25(11)
_computing_cell_refinement 'DENZO (Otwinowski & Minor, 1997) & COLLECT (Hooft, R.W.W., 1998)'
_computing_data_collection 'COLLECT (Hooft, R.W.W., 1998)'
_computing_data_reduction 'DENZO (Otwinowski & Minor, 1997) & COLLECT (Hooft, R.W.W., 1998)'
_computing_structure_refinement 'SHELXL-97 (Sheldrick, 1997)'
_computing_structure_solution 'SHELXS-97 (Sheldrick, 1997)'
_diffrn_ambient_temperature 120(2)
_diffrn_detector_area_resol_mean 9.091
_diffrn_measured_fraction_theta_full 0.996
_diffrn_measured_fraction_theta_max 0.996
_diffrn_measurement_device_type 'Bruker-Nonius Roper CCD camera on \k-goniostat'
_diffrn_measurement_method '\f & \w scans'
_diffrn_radiation_monochromator graphite
_diffrn_radiation_source 'Bruker-Nonius FR591 rotating anode'
_diffrn_radiation_type MoK\a
_diffrn_radiation_wavelength 0.71073
_diffrn_reflns_av_R_equivalents 0.0538
_diffrn_reflns_av_sigmaI/netI 0.0484
_diffrn_reflns_limit_h_max 14
_diffrn_reflns_limit_h_min -15
_diffrn_reflns_limit_k_max 12
_diffrn_reflns_limit_k_min -12
_diffrn_reflns_limit_l_max 9
_diffrn_reflns_limit_l_min -9
_diffrn_reflns_number 9012
_diffrn_reflns_theta_full 27.48
_diffrn_reflns_theta_max 27.48
_diffrn_reflns_theta_min 3.58
_exptl_absorpt_coefficient_mu 0.082
_exptl_absorpt_correction_T_max 0.9951
_exptl_absorpt_correction_T_min 0.9789
_exptl_absorpt_correction_type multi-scan
_exptl_absorpt_process_details 'SADABS 2007/2 (Sheldrick, G.M., 2007)'
_exptl_crystal_colour colourless
_exptl_crystal_density_diffrn 1.257
_exptl_crystal_density_method 'not measured'
_exptl_crystal_description 'cut plate'
_exptl_crystal_F_000 320
_exptl_crystal_size_max 0.26
_exptl_crystal_size_mid 0.20
_exptl_crystal_size_min 0.06
_refine_diff_density_max 0.238
_refine_diff_density_min -0.216
_refine_diff_density_rms 0.046
_refine_ls_extinction_coef 0.056(15)
_refine_ls_extinction_expression Fc^*^=kFc[1+0.001xFc^2^\l^3^/sin(2\q)]^-1/4^
_refine_ls_extinction_method SHELXL
_refine_ls_goodness_of_fit_ref 1.036
_refine_ls_hydrogen_treatment mixed
_refine_ls_matrix_type full
_refine_ls_number_parameters 107
_refine_ls_number_reflns 1807
_refine_ls_number_restraints 0
_refine_ls_restrained_S_all 1.036
_refine_ls_R_factor_all 0.0655
_refine_ls_R_factor_gt 0.0464
_refine_ls_shift/su_max 0.000
_refine_ls_shift/su_mean 0.000
_refine_ls_structure_factor_coef Fsqd
_refine_ls_weighting_details 'calc w=1/[\s^2^(Fo^2^)+(0.0542P)^2^+0.2266P] where P=(Fo^2^+2Fc^2^)/3'
_refine_ls_weighting_scheme calc
_refine_ls_wR_factor_gt 0.1056
_refine_ls_wR_factor_ref 0.1155
_reflns_number_gt 1415
_reflns_number_total 1807
_reflns_threshold_expression >2sigma(I)
_cod_data_source_file eCrystal-544.cif
_cod_data_source_block 2008lsh008
_cod_depositor_comments
;
Citation :
Huth, Susanne L. and Threlfall, Terry L. and 
Hursthouse, Michael B. and Coles, Simon J. (2008) 
University of Southampton, Crystal Structure Report Archive. 
(doi:10.5258/ecrystals/544)

More at:
http://ecrystals.chem.soton.ac.uk/544/

The following automatic conversions were performed:

'_symmetry_cell_setting' value 'Monoclinic' changed to 'monoclinic'
according to the built-in table from CIF Core dictionary named
'cif_core.dic' version 2.4.1 from 2010-06-29.

Automatic conversion script
Id: cif_fix_values 3392 2015-05-12 13:50:21Z andrius 
;
_cod_original_sg_symbol_H-M 'P 21/c'
_cod_database_code 1520260

loop_
_symmetry_equiv_pos_as_xyz
'x, y, z'
'-x, y+1/2, -z+1/2'
'-x, -y, -z'
'x, -y-1/2, z-1/2'

loop_
_atom_site_label
_atom_site_type_symbol
_atom_site_fract_x
_atom_site_fract_y
_atom_site_fract_z
_atom_site_U_iso_or_equiv
_atom_site_adp_type
_atom_site_occupancy
_atom_site_symmetry_multiplicity
_atom_site_calc_flag
_atom_site_refinement_flags
_atom_site_disorder_assembly
_atom_site_disorder_group
C1 C 0.67550(12) 0.07281(14) 0.21841(18) 0.0194(3) Uani 1 1 d . . .
C2 C 0.70770(13) 0.18360(14) 0.11886(19) 0.0219(3) Uani 1 1 d . . .
H2 H 0.6499 0.2513 0.0571 0.026 Uiso 1 1 calc R . .
C3 C 0.82466(13) 0.19430(15) 0.11074(19) 0.0224(3) Uani 1 1 d . . .
H3 H 0.8456 0.2701 0.0426 0.027 Uiso 1 1 calc R . .
C4 C 0.91244(13) 0.09753(14) 0.19924(19) 0.0218(3) Uani 1 1 d . . .
C5 C 0.87810(13) -0.01316(15) 0.29621(19) 0.0229(3) Uani 1 1 d . . .
H5 H 0.9357 -0.0815 0.3567 0.028 Uiso 1 1 calc R . .
C6 C 0.76199(13) -0.02575(14) 0.30634(19) 0.0216(3) Uani 1 1 d . . .
H6 H 0.7411 -0.1020 0.3736 0.026 Uiso 1 1 calc R . .
C7 C 0.46709(13) 0.14367(15) 0.19950(19) 0.0215(3) Uani 1 1 d . . .
C8 C 0.35345(13) 0.08861(16) 0.2308(2) 0.0258(4) Uani 1 1 d . . .
H8A H 0.3316 0.1470 0.3249 0.039 Uiso 1 1 calc R . .
H8B H 0.3654 -0.0089 0.2756 0.039 Uiso 1 1 calc R . .
H8C H 0.2893 0.0919 0.1123 0.039 Uiso 1 1 calc R . .
C9 C 1.03988(13) 0.11124(16) 0.1932(2) 0.0276(4) Uani 1 1 d . . .
H9A H 1.0410 0.1482 0.0704 0.041 Uiso 1 1 calc R . .
H9B H 1.0784 0.0185 0.2129 0.041 Uiso 1 1 calc R . .
H9C H 1.0830 0.1759 0.2923 0.041 Uiso 1 1 calc R . .
N1 N 0.55849(10) 0.05043(13) 0.23274(16) 0.0207(3) Uani 1 1 d . . .
O1 O 0.47490(9) 0.26596(10) 0.14730(15) 0.0270(3) Uani 1 1 d . . .
H1N H 0.5448(14) -0.0357(19) 0.276(2) 0.027(4) Uiso 1 1 d . . .

loop_
_atom_site_aniso_label
_atom_site_aniso_U_11
_atom_site_aniso_U_22
_atom_site_aniso_U_33
_atom_site_aniso_U_23
_atom_site_aniso_U_13
_atom_site_aniso_U_12
C1 0.0219(7) 0.0195(7) 0.0171(6) -0.0030(5) 0.0058(5) -0.0006(5)
C2 0.0253(8) 0.0202(7) 0.0203(7) 0.0016(5) 0.0066(6) 0.0022(6)
C3 0.0273(8) 0.0213(7) 0.0201(7) 0.0009(5) 0.0089(6) -0.0015(6)
C4 0.0233(8) 0.0217(7) 0.0217(7) -0.0042(6) 0.0085(6) -0.0016(6)
C5 0.0233(8) 0.0189(7) 0.0258(7) -0.0002(6) 0.0055(6) 0.0032(5)
C6 0.0257(8) 0.0178(7) 0.0220(7) 0.0016(5) 0.0078(6) -0.0006(5)
C7 0.0241(8) 0.0211(7) 0.0186(6) -0.0034(5) 0.0052(5) 0.0002(5)
C8 0.0227(8) 0.0267(8) 0.0285(8) -0.0027(6) 0.0082(6) -0.0008(6)
C9 0.0258(8) 0.0265(8) 0.0326(8) -0.0007(6) 0.0114(6) -0.0006(6)
N1 0.0208(6) 0.0176(6) 0.0243(6) 0.0006(5) 0.0071(5) -0.0003(5)
O1 0.0298(6) 0.0207(5) 0.0326(6) 0.0032(4) 0.0122(5) 0.0040(4)

loop_
_atom_type_symbol
_atom_type_description
_atom_type_scat_dispersion_real
_atom_type_scat_dispersion_imag
_atom_type_scat_source
C C 0.0033 0.0016 'International Tables Vol C Tables 4.2.6.8 and 6.1.1.4'
H H 0.0000 0.0000 'International Tables Vol C Tables 4.2.6.8 and 6.1.1.4'
N N 0.0061 0.0033 'International Tables Vol C Tables 4.2.6.8 and 6.1.1.4'
O O 0.0106 0.0060 'International Tables Vol C Tables 4.2.6.8 and 6.1.1.4'

loop_
_geom_angle_atom_site_label_1
_geom_angle_atom_site_label_2
_geom_angle_atom_site_label_3
_geom_angle
_geom_angle_site_symmetry_1
_geom_angle_site_symmetry_3
C6 C1 C2 118.95(13) . .
C6 C1 N1 116.75(12) . .
C2 C1 N1 124.27(12) . .
C3 C2 C1 119.63(13) . .
C3 C2 H2 120.2 . .
C1 C2 H2 120.2 . .
C2 C3 C4 122.17(13) . .
C2 C3 H3 118.9 . .
C4 C3 H3 118.9 . .
C3 C4 C5 117.28(13) . .
C3 C4 C9 121.96(13) . .
C5 C4 C9 120.76(13) . .
C6 C5 C4 121.51(13) . .
C6 C5 H5 119.2 . .
C4 C5 H5 119.2 . .
C5 C6 C1 120.46(13) . .
C5 C6 H6 119.8 . .
C1 C6 H6 119.8 . .
O1 C7 N1 123.13(13) . .
O1 C7 C8 121.45(13) . .
N1 C7 C8 115.42(12) . .
C7 C8 H8A 109.5 . .
C7 C8 H8B 109.5 . .
H8A C8 H8B 109.5 . .
C7 C8 H8C 109.5 . .
H8A C8 H8C 109.5 . .
H8B C8 H8C 109.5 . .
C4 C9 H9A 109.5 . .
C4 C9 H9B 109.5 . .
H9A C9 H9B 109.5 . .
C4 C9 H9C 109.5 . .
H9A C9 H9C 109.5 . .
H9B C9 H9C 109.5 . .
C7 N1 C1 128.01(12) . .
C7 N1 H1N 116.3(10) . .
C1 N1 H1N 115.6(10) . .

loop_
_geom_bond_atom_site_label_1
_geom_bond_atom_site_label_2
_geom_bond_distance
_geom_bond_site_symmetry_2
C1 C6 1.3950(19) .
C1 C2 1.3965(19) .
C1 N1 1.4163(18) .
C2 C3 1.388(2) .
C2 H2 0.9500 .
C3 C4 1.394(2) .
C3 H3 0.9500 .
C4 C5 1.395(2) .
C4 C9 1.507(2) .
C5 C6 1.384(2) .
C5 H5 0.9500 .
C6 H6 0.9500 .
C7 O1 1.2350(18) .
C7 N1 1.3541(18) .
C7 C8 1.504(2) .
C8 H8A 0.9800 .
C8 H8B 0.9800 .
C8 H8C 0.9800 .
C9 H9A 0.9800 .
C9 H9B 0.9800 .
C9 H9C 0.9800 .
N1 H1N 0.908(18) .

loop_
_geom_hbond_atom_site_label_D
_geom_hbond_atom_site_label_H
_geom_hbond_atom_site_label_A
_geom_hbond_distance_DH
_geom_hbond_distance_HA
_geom_hbond_distance_DA
_geom_hbond_angle_DHA
_geom_hbond_site_symmetry_A
N1 H1N O1 0.908(18) 1.999(18) 2.9034(16) 173.6(15) 2_645
